data_2232977
loop_
_publ_author_name
'Cao, Fan'
'Li, Leilei'
'Li, Dacheng'

_publ_section_title
;
 Bis[\m~2~-1-(2-carboxybenzoyl)thiosemicarbazide(3{-})]hexapyridinetrinickel(II)
 pyridine monosolvate monohydrate
;
_journal_coeditor_code VM2135
_journal_issue 12
_journal_name_full 'Acta Crystallographica Section E'
_journal_page_first m1803
_journal_paper_doi 10.1107/S1600536811048367
_journal_volume 67
_journal_year 2011
_chemical_formula_iupac '[Ni3 (C9 H6 N3 O3 S1)2 (C5 H5 N1)6], C5 H5 N, 2H2 O'
_chemical_formula_moiety 'C48 H42 N12 Ni3 O6 S2, C5 H5 N, 2(H2 O)'
_chemical_formula_sum 'C53 H51 N13 Ni3 O8 S2'
_chemical_formula_weight 1238.32
_chemical_name_systematic
;
Bis[\m~2~-1-(2-carboxybenzoyl)thiosemicarbazide(3-)]hexapyridinetrinickel(II)
pyridine monosolvate monohydrate
;
_space_group_IT_number 15
_symmetry_cell_setting monoclinic
_symmetry_space_group_name_Hall '-C 2yc'
_symmetry_space_group_name_H-M 'C 1 2/c 1'
_atom_sites_solution_hydrogens geom
_atom_sites_solution_primary direct
_atom_sites_solution_secondary difmap
_audit_creation_method SHELXL-97
_cell_angle_alpha 90.00
_cell_angle_beta 90.9120(10)
_cell_angle_gamma 90.00
_cell_formula_units_Z 4
_cell_length_a 34.490(3)
_cell_length_b 8.8510(7)
_cell_length_c 17.8941(16)
_cell_measurement_reflns_used 1906
_cell_measurement_temperature 293(2)
_cell_measurement_theta_max 23.5305
_cell_measurement_theta_min 2.2725
_cell_volume 5461.9(8)
_computing_cell_refinement 'SAINT (Bruker, 2007)'
_computing_data_collection 'SMART (Bruker, 2007)'
_computing_data_reduction 'SAINT (Bruker, 2007)'
_computing_molecular_graphics 'SHELXTL (Sheldrick, 2008)'
_computing_publication_material 'SHELXTL (Sheldrick, 2008)'
_computing_structure_refinement 'SHELXL97 (Sheldrick, 2008)'
_computing_structure_solution 'SHELXS97 (Sheldrick, 2008)'
_diffrn_ambient_temperature 293(2)
_diffrn_measured_fraction_theta_full 0.999
_diffrn_measured_fraction_theta_max 0.999
_diffrn_measurement_device_type 'Bruker SMART CCD area-detector'
_diffrn_measurement_method 'phi and omega scans'
_diffrn_radiation_monochromator graphite
_diffrn_radiation_source 'fine-focus sealed tube'
_diffrn_radiation_type MoK\a
_diffrn_radiation_wavelength 0.71073
_diffrn_reflns_av_R_equivalents 0.0732
_diffrn_reflns_av_sigmaI/netI 0.0959
_diffrn_reflns_limit_h_max 32
_diffrn_reflns_limit_h_min -40
_diffrn_reflns_limit_k_max 10
_diffrn_reflns_limit_k_min -10
_diffrn_reflns_limit_l_max 21
_diffrn_reflns_limit_l_min -18
_diffrn_reflns_number 13285
_diffrn_reflns_theta_full 25.00
_diffrn_reflns_theta_max 25.00
_diffrn_reflns_theta_min 2.28
_exptl_absorpt_coefficient_mu 1.167
_exptl_absorpt_correction_T_max 0.8444
_exptl_absorpt_correction_T_min 0.6655
_exptl_absorpt_correction_type multi-scan
_exptl_absorpt_process_details '(SADABS; Sheldrick, 1996)'
_exptl_crystal_colour black
_exptl_crystal_density_diffrn 1.506
_exptl_crystal_density_method 'not measured'
_exptl_crystal_description block
_exptl_crystal_F_000 2560
_exptl_crystal_size_max 0.38
_exptl_crystal_size_mid 0.33
_exptl_crystal_size_min 0.15
_refine_diff_density_max 0.651
_refine_diff_density_min -0.470
_refine_ls_extinction_method none
_refine_ls_goodness_of_fit_ref 0.993
_refine_ls_hydrogen_treatment constr
_refine_ls_matrix_type full
_refine_ls_number_parameters 359
_refine_ls_number_reflns 4808
_refine_ls_number_restraints 0
_refine_ls_restrained_S_all 0.993
_refine_ls_R_factor_all 0.1168
_refine_ls_R_factor_gt 0.0493
_refine_ls_shift/su_max 0.000
_refine_ls_shift/su_mean 0.000
_refine_ls_structure_factor_coef Fsqd
_refine_ls_weighting_details 'calc w=1/[\s^2^(Fo^2^)+(0.0320P)^2^+0.0000P] where P=(Fo^2^+2Fc^2^)/3'
_refine_ls_weighting_scheme calc
_refine_ls_wR_factor_gt 0.0915
_refine_ls_wR_factor_ref 0.1053
_reflns_number_gt 2586
_reflns_number_total 4808
_reflns_threshold_expression I>2sigma(I)
_cod_data_source_file vm2135.cif
_cod_data_source_block I
_cod_original_sg_symbol_H-M 'C 2/c'
_cod_database_code 2232977
_cod_database_fobs_code 2232977

loop_
_symmetry_equiv_pos_as_xyz
'x, y, z'
'-x, y, -z+1/2'
'x+1/2, y+1/2, z'
'-x+1/2, y+1/2, -z+1/2'
'-x, -y, -z'
'x, -y, z-1/2'
'-x+1/2, -y+1/2, -z'
'x+1/2, -y+1/2, z-1/2'

loop_
_atom_site_type_symbol
_atom_site_label
_atom_site_fract_x
_atom_site_fract_y
_atom_site_fract_z
_atom_site_U_iso_or_equiv
_atom_site_adp_type
_atom_site_calc_flag
_atom_site_refinement_flags
_atom_site_occupancy
_atom_site_symmetry_multiplicity
Ni Ni1 0.112323(15) 0.26236(7) 0.43526(3) 0.03118(19) Uani d . 1 1
Ni Ni2 0.2500 0.2500 0.5000 0.0262(2) Uani d S 1 2
S S1 0.11994(3) 0.37106(14) 0.55102(7) 0.0381(3) Uani d . 1 1
N N1 0.17092(9) 0.2355(4) 0.44216(18) 0.0268(8) Uani d . 1 1
N N2 0.19160(9) 0.2959(4) 0.50367(19) 0.0267(9) Uani d . 1 1
N N3 0.18838(10) 0.4244(4) 0.61357(19) 0.0389(10) Uani d . 1 1
H H3A 0.2132 0.4211 0.6176 0.058 Uiso calc R 1 1
H H3B 0.1750 0.4680 0.6476 0.058 Uiso calc R 1 1
N N4 0.05243(11) 0.3042(5) 0.4317(2) 0.0410(11) Uani d . 1 1
N N5 0.10345(10) 0.0358(4) 0.4379(2) 0.0381(10) Uani d . 1 1
N N6 0.25781(10) 0.4472(4) 0.4275(2) 0.0323(9) Uani d . 1 1
O O1 0.22954(8) 0.1319(3) 0.41037(15) 0.0287(7) Uani d . 1 1
O O2 0.11502(9) 0.3467(4) 0.33229(17) 0.0438(9) Uani d . 1 1
O O3 0.15374(11) 0.4067(4) 0.2398(2) 0.0701(12) Uani d . 1 1
C C1 0.17038(12) 0.3613(5) 0.5543(2) 0.0275(11) Uani d . 1 1
C C2 0.19307(12) 0.1557(5) 0.3982(2) 0.0277(11) Uani d . 1 1
C C3 0.14056(14) 0.3153(6) 0.2833(3) 0.0432(13) Uani d . 1 1
C C4 0.17538(11) 0.0773(5) 0.3323(2) 0.0263(10) Uani d . 1 1
C C5 0.15244(12) 0.1517(5) 0.2784(2) 0.0327(11) Uani d . 1 1
C C6 0.13875(14) 0.0710(7) 0.2166(3) 0.0513(14) Uani d . 1 1
H H6 0.1241 0.1200 0.1799 0.062 Uiso calc R 1 1
C C7 0.14671(16) -0.0802(7) 0.2094(3) 0.0591(16) Uani d . 1 1
H H7 0.1369 -0.1337 0.1686 0.071 Uiso calc R 1 1
C C8 0.16930(15) -0.1533(6) 0.2626(3) 0.0574(16) Uani d . 1 1
H H8 0.1746 -0.2559 0.2579 0.069 Uiso calc R 1 1
C C9 0.18387(13) -0.0729(5) 0.3224(3) 0.0391(12) Uani d . 1 1
H H9 0.1999 -0.1215 0.3572 0.047 Uiso calc R 1 1
C C10 0.02994(14) 0.2411(6) 0.4830(3) 0.0618(16) Uani d . 1 1
H H10 0.0414 0.1777 0.5184 0.074 Uiso calc R 1 1
C C11 -0.00927(16) 0.2651(8) 0.4862(4) 0.078(2) Uani d . 1 1
H H11 -0.0237 0.2186 0.5232 0.094 Uiso calc R 1 1
C C12 -0.02678(17) 0.3547(8) 0.4363(4) 0.081(2) Uani d . 1 1
H H12 -0.0534 0.3716 0.4379 0.098 Uiso calc R 1 1
C C13 -0.00470(17) 0.4215(7) 0.3825(4) 0.076(2) Uani d . 1 1
H H13 -0.0159 0.4851 0.3469 0.091 Uiso calc R 1 1
C C14 0.03455(15) 0.3917(6) 0.3827(3) 0.0557(15) Uani d . 1 1
H H14 0.0493 0.4364 0.3457 0.067 Uiso calc R 1 1
C C15 0.12039(13) -0.0501(6) 0.4910(3) 0.0475(14) Uani d . 1 1
H H15 0.1316 -0.0021 0.5321 0.057 Uiso calc R 1 1
C C16 0.12199(16) -0.2043(7) 0.4878(4) 0.0645(17) Uani d . 1 1
H H16 0.1335 -0.2595 0.5264 0.077 Uiso calc R 1 1
C C17 0.10612(17) -0.2764(6) 0.4261(4) 0.0678(18) Uani d . 1 1
H H17 0.1077 -0.3808 0.4214 0.081 Uiso calc R 1 1
C C18 0.08817(15) -0.1917(6) 0.3723(3) 0.0560(16) Uani d . 1 1
H H18 0.0766 -0.2378 0.3309 0.067 Uiso calc R 1 1
C C19 0.08739(13) -0.0390(6) 0.3799(3) 0.0428(13) Uani d . 1 1
H H19 0.0750 0.0171 0.3427 0.051 Uiso calc R 1 1
C C20 0.27422(15) 0.5707(6) 0.4541(3) 0.0625(17) Uani d . 1 1
H H20 0.2822 0.5715 0.5040 0.075 Uiso calc R 1 1
C C21 0.28014(16) 0.6987(6) 0.4121(4) 0.0709(19) Uani d . 1 1
H H21 0.2917 0.7836 0.4335 0.085 Uiso calc R 1 1
C C22 0.26900(14) 0.6994(6) 0.3394(3) 0.0495(14) Uani d . 1 1
H H22 0.2727 0.7842 0.3096 0.059 Uiso calc R 1 1
C C23 0.25230(16) 0.5732(7) 0.3113(3) 0.0612(16) Uani d . 1 1
H H23 0.2443 0.5695 0.2614 0.073 Uiso calc R 1 1
C C24 0.24728(15) 0.4514(6) 0.3566(3) 0.0562(15) Uani d . 1 1
H H24 0.2357 0.3658 0.3361 0.067 Uiso calc R 1 1
O O4 0.07741(10) 0.5704(5) 0.2203(2) 0.0882(13) Uani d . 1 1
H H4C 0.0751 0.5189 0.2601 0.106 Uiso d R 1 1
H H4D 0.0999 0.5533 0.2036 0.106 Uiso d R 1 1
N N8 0.0000 0.8034(18) 0.2500 0.172(5) Uani d S 1 2
C C25 0.0223(3) 0.8744(16) 0.2004(7) 0.159(5) Uani d . 1 1
H H25 0.0367 0.8213 0.1657 0.191 Uiso calc R 1 1
C C26 0.0227(5) 1.0234(17) 0.2033(11) 0.222(10) Uani d . 1 1
H H26 0.0394 1.0749 0.1719 0.266 Uiso calc R 1 1
C C27 0.0000 1.106(3) 0.2500 0.28(3) Uani d S 1 2
H H27 0.0000 1.2110 0.2500 0.339 Uiso calc SR 1 2

loop_
_atom_site_aniso_label
_atom_site_aniso_U_11
_atom_site_aniso_U_22
_atom_site_aniso_U_33
_atom_site_aniso_U_12
_atom_site_aniso_U_13
_atom_site_aniso_U_23
Ni1 0.0281(3) 0.0351(4) 0.0305(4) 0.0010(3) 0.0041(3) 0.0008(3)
Ni2 0.0239(4) 0.0297(5) 0.0251(5) -0.0005(4) 0.0025(3) -0.0042(4)
S1 0.0323(7) 0.0486(8) 0.0336(7) 0.0086(6) 0.0070(5) -0.0043(6)
N1 0.024(2) 0.037(2) 0.0192(19) 0.0002(18) 0.0037(15) -0.0073(18)
N2 0.027(2) 0.030(2) 0.023(2) -0.0005(16) 0.0031(17) -0.0047(18)
N3 0.034(2) 0.053(3) 0.030(2) 0.001(2) 0.0039(18) -0.016(2)
N4 0.032(2) 0.050(3) 0.041(3) -0.002(2) 0.004(2) 0.000(2)
N5 0.036(2) 0.045(3) 0.034(3) -0.006(2) 0.0023(19) 0.001(2)
N6 0.031(2) 0.033(2) 0.033(2) 0.0000(18) 0.0058(18) 0.002(2)
O1 0.0252(18) 0.0301(18) 0.0309(18) 0.0012(14) 0.0002(13) -0.0051(15)
O2 0.041(2) 0.056(2) 0.034(2) 0.0098(17) 0.0117(16) 0.0110(18)
O3 0.083(3) 0.064(3) 0.065(3) 0.010(2) 0.036(2) 0.034(2)
C1 0.032(3) 0.026(3) 0.025(3) 0.006(2) 0.003(2) -0.005(2)
C2 0.029(3) 0.023(3) 0.031(3) -0.006(2) 0.002(2) 0.004(2)
C3 0.035(3) 0.058(4) 0.036(3) -0.001(3) -0.004(3) 0.009(3)
C4 0.024(3) 0.034(3) 0.021(3) -0.004(2) 0.0070(19) -0.009(2)
C5 0.029(3) 0.046(3) 0.023(3) -0.006(2) 0.007(2) -0.002(2)
C6 0.051(4) 0.072(4) 0.031(3) -0.010(3) -0.003(2) 0.000(3)
C7 0.068(4) 0.074(5) 0.035(4) -0.017(3) 0.000(3) -0.029(3)
C8 0.061(4) 0.050(4) 0.062(4) 0.002(3) -0.001(3) -0.029(3)
C9 0.039(3) 0.039(3) 0.039(3) 0.003(2) 0.005(2) -0.015(3)
C10 0.036(3) 0.082(5) 0.068(4) 0.007(3) 0.007(3) 0.016(4)
C11 0.036(4) 0.108(6) 0.092(5) 0.007(4) 0.020(3) 0.017(4)
C12 0.030(4) 0.100(6) 0.115(6) 0.014(4) 0.012(4) 0.000(5)
C13 0.044(4) 0.092(5) 0.093(5) 0.021(4) -0.009(4) 0.014(4)
C14 0.041(3) 0.062(4) 0.065(4) 0.003(3) 0.002(3) 0.010(3)
C15 0.051(4) 0.053(4) 0.039(3) -0.007(3) 0.000(3) 0.004(3)
C16 0.070(4) 0.045(4) 0.078(5) 0.001(3) 0.000(3) 0.022(3)
C17 0.078(5) 0.027(3) 0.099(5) -0.007(3) 0.019(4) 0.001(4)
C18 0.051(4) 0.048(4) 0.069(4) -0.018(3) 0.007(3) -0.014(3)
C19 0.035(3) 0.046(4) 0.047(4) -0.009(2) 0.005(2) -0.004(3)
C20 0.080(4) 0.048(4) 0.059(4) -0.016(3) -0.018(3) 0.005(3)
C21 0.085(5) 0.043(4) 0.084(5) -0.025(3) -0.019(4) 0.014(4)
C22 0.053(4) 0.043(4) 0.053(4) 0.002(3) 0.013(3) 0.018(3)
C23 0.076(4) 0.066(4) 0.042(4) -0.009(3) 0.001(3) 0.006(3)
C24 0.083(4) 0.051(4) 0.035(3) -0.021(3) 0.003(3) 0.004(3)
O4 0.077(3) 0.111(4) 0.076(3) 0.015(3) 0.011(2) 0.011(3)
N8 0.155(14) 0.194(17) 0.164(15) 0.000 -0.023(10) 0.000
C25 0.157(12) 0.174(12) 0.146(11) -0.012(11) -0.020(8) 0.040(11)
C26 0.253(18) 0.17(2) 0.23(2) -0.107(18) -0.143(14) 0.094(17)
C27 0.46(6) 0.10(2) 0.28(5) 0.000 -0.29(4) 0.000

loop_
_atom_type_symbol
_atom_type_description
_atom_type_scat_dispersion_real
_atom_type_scat_dispersion_imag
_atom_type_scat_source
C C 0.0033 0.0016 'International Tables Vol C Tables 4.2.6.8 and 6.1.1.4'
H H 0.0000 0.0000 'International Tables Vol C Tables 4.2.6.8 and 6.1.1.4'
N N 0.0061 0.0033 'International Tables Vol C Tables 4.2.6.8 and 6.1.1.4'
O O 0.0106 0.0060 'International Tables Vol C Tables 4.2.6.8 and 6.1.1.4'
S S 0.1246 0.1234 'International Tables Vol C Tables 4.2.6.8 and 6.1.1.4'
Ni Ni 0.3393 1.1124 'International Tables Vol C Tables 4.2.6.8 and 6.1.1.4'

loop_
_geom_angle_atom_site_label_1
_geom_angle_atom_site_label_2
_geom_angle_atom_site_label_3
_geom_angle_site_symmetry_1
_geom_angle_site_symmetry_3
_geom_angle
O2 Ni1 N5 . . 113.67(15)
O2 Ni1 N1 . . 92.23(13)
N5 Ni1 N1 . . 91.89(14)
O2 Ni1 N4 . . 88.08(14)
N5 Ni1 N4 . . 91.52(15)
N1 Ni1 N4 . . 176.13(14)
O2 Ni1 S1 . . 132.18(10)
N5 Ni1 S1 . . 114.10(12)
N1 Ni1 S1 . . 83.98(10)
N4 Ni1 S1 . . 92.95(11)
O1 Ni2 O1 . 7_556 180.0000(10)
O1 Ni2 N2 . 7_556 101.60(12)
O1 Ni2 N2 7_556 7_556 78.40(12)
O1 Ni2 N2 . . 78.40(12)
O1 Ni2 N2 7_556 . 101.60(12)
N2 Ni2 N2 7_556 . 180.0000(10)
O1 Ni2 N6 . . 89.26(13)
O1 Ni2 N6 7_556 . 90.74(13)
N2 Ni2 N6 7_556 . 90.51(13)
N2 Ni2 N6 . . 89.49(13)
O1 Ni2 N6 . 7_556 90.74(13)
O1 Ni2 N6 7_556 7_556 89.25(13)
N2 Ni2 N6 7_556 7_556 89.49(13)
N2 Ni2 N6 . 7_556 90.51(13)
N6 Ni2 N6 . 7_556 180.0000(10)
C1 S1 Ni1 . . 96.29(15)
C2 N1 N2 . . 112.4(3)
C2 N1 Ni1 . . 127.9(3)
N2 N1 Ni1 . . 119.5(2)
C1 N2 N1 . . 115.3(3)
C1 N2 Ni2 . . 131.9(3)
N1 N2 Ni2 . . 112.6(2)
C1 N3 H3A . . 120.0
C1 N3 H3B . . 120.0
H3A N3 H3B . . 120.0
C14 N4 C10 . . 115.7(4)
C14 N4 Ni1 . . 125.1(4)
C10 N4 Ni1 . . 119.2(4)
C19 N5 C15 . . 115.9(4)
C19 N5 Ni1 . . 122.0(3)
C15 N5 Ni1 . . 120.8(3)
C24 N6 C20 . . 115.9(4)
C24 N6 Ni2 . . 124.0(3)
C20 N6 Ni2 . . 120.2(3)
C2 O1 Ni2 . . 112.0(3)
C3 O2 Ni1 . . 126.4(3)
N2 C1 N3 . . 118.3(4)
N2 C1 S1 . . 124.6(3)
N3 C1 S1 . . 117.1(3)
O1 C2 N1 . . 124.3(4)
O1 C2 C4 . . 116.3(4)
N1 C2 C4 . . 119.3(4)
O3 C3 O2 . . 124.1(5)
O3 C3 C5 . . 119.8(5)
O2 C3 C5 . . 116.0(4)
C9 C4 C5 . . 119.1(4)
C9 C4 C2 . . 117.8(4)
C5 C4 C2 . . 123.1(4)
C6 C5 C4 . . 119.1(5)
C6 C5 C3 . . 116.8(4)
C4 C5 C3 . . 124.1(4)
C7 C6 C5 . . 120.6(5)
C7 C6 H6 . . 119.7
C5 C6 H6 . . 119.7
C6 C7 C8 . . 120.2(5)
C6 C7 H7 . . 119.9
C8 C7 H7 . . 119.9
C9 C8 C7 . . 119.3(5)
C9 C8 H8 . . 120.3
C7 C8 H8 . . 120.3
C4 C9 C8 . . 121.6(5)
C4 C9 H9 . . 119.2
C8 C9 H9 . . 119.2
N4 C10 C11 . . 123.3(5)
N4 C10 H10 . . 118.4
C11 C10 H10 . . 118.4
C12 C11 C10 . . 120.1(6)
C12 C11 H11 . . 120.0
C10 C11 H11 . . 120.0
C11 C12 C13 . . 118.5(6)
C11 C12 H12 . . 120.8
C13 C12 H12 . . 120.8
C12 C13 C14 . . 118.2(6)
C12 C13 H13 . . 120.9
C14 C13 H13 . . 120.9
N4 C14 C13 . . 124.3(5)
N4 C14 H14 . . 117.9
C13 C14 H14 . . 117.9
N5 C15 C16 . . 123.6(5)
N5 C15 H15 . . 118.2
C16 C15 H15 . . 118.2
C15 C16 C17 . . 118.6(5)
C15 C16 H16 . . 120.7
C17 C16 H16 . . 120.7
C18 C17 C16 . . 118.8(5)
C18 C17 H17 . . 120.6
C16 C17 H17 . . 120.6
C19 C18 C17 . . 119.1(5)
C19 C18 H18 . . 120.5
C17 C18 H18 . . 120.5
N5 C19 C18 . . 124.0(5)
N5 C19 H19 . . 118.0
C18 C19 H19 . . 118.0
N6 C20 C21 . . 123.5(5)
N6 C20 H20 . . 118.3
C21 C20 H20 . . 118.3
C22 C21 C20 . . 119.2(5)
C22 C21 H21 . . 120.4
C20 C21 H21 . . 120.4
C23 C22 C21 . . 117.9(5)
C23 C22 H22 . . 121.0
C21 C22 H22 . . 121.0
C22 C23 C24 . . 119.4(5)
C22 C23 H23 . . 120.3
C24 C23 H23 . . 120.3
N6 C24 C23 . . 124.2(5)
N6 C24 H24 . . 117.9
C23 C24 H24 . . 117.9
H4C O4 H4D . . 107.3
C25 N8 C25 2 . 124(2)
C26 C25 N8 . . 116.7(19)
C26 C25 H25 . . 121.6
N8 C25 H25 . . 121.6
C25 C26 C27 . . 123(3)
C25 C26 H26 . . 118.3
C27 C26 H26 . . 118.3
C26 C27 C26 2 . 115(3)
C26 C27 H27 2 . 122.3
C26 C27 H27 . . 122.3

loop_
_geom_bond_atom_site_label_1
_geom_bond_atom_site_label_2
_geom_bond_site_symmetry_2
_geom_bond_distance
Ni1 O2 . 1.992(3)
Ni1 N5 . 2.029(4)
Ni1 N1 . 2.037(3)
Ni1 N4 . 2.099(4)
Ni1 S1 . 2.2953(13)
Ni2 O1 . 2.032(3)
Ni2 O1 7_556 2.032(3)
Ni2 N2 7_556 2.057(3)
Ni2 N2 . 2.057(3)
Ni2 N6 . 2.194(4)
Ni2 N6 7_556 2.194(4)
S1 C1 . 1.742(4)
N1 C2 . 1.311(5)
N1 N2 . 1.408(4)
N2 C1 . 1.309(5)
N3 C1 . 1.342(5)
N3 H3A . 0.8600
N3 H3B . 0.8600
N4 C14 . 1.317(6)
N4 C10 . 1.334(6)
N5 C19 . 1.343(5)
N5 C15 . 1.343(5)
N6 C24 . 1.314(5)
N6 C20 . 1.317(6)
O1 C2 . 1.290(4)
O2 C3 . 1.283(5)
O3 C3 . 1.216(5)
C2 C4 . 1.492(5)
C3 C5 . 1.508(6)
C4 C9 . 1.374(6)
C4 C5 . 1.402(6)
C5 C6 . 1.392(6)
C6 C7 . 1.373(7)
C6 H6 . 0.9300
C7 C8 . 1.381(7)
C7 H7 . 0.9300
C8 C9 . 1.374(6)
C8 H8 . 0.9300
C9 H9 . 0.9300
C10 C11 . 1.371(6)
C10 H10 . 0.9300
C11 C12 . 1.332(8)
C11 H11 . 0.9300
C12 C13 . 1.371(8)
C12 H12 . 0.9300
C13 C14 . 1.379(6)
C13 H13 . 0.9300
C14 H14 . 0.9300
C15 C16 . 1.367(7)
C15 H15 . 0.9300
C16 C17 . 1.380(7)
C16 H16 . 0.9300
C17 C18 . 1.361(7)
C17 H17 . 0.9300
C18 C19 . 1.359(6)
C18 H18 . 0.9300
C19 H19 . 0.9300
C20 C21 . 1.377(7)
C20 H20 . 0.9300
C21 C22 . 1.351(7)
C21 H21 . 0.9300
C22 C23 . 1.350(6)
C22 H22 . 0.9300
C23 C24 . 1.362(7)
C23 H23 . 0.9300
C24 H24 . 0.9300
O4 H4C . 0.8501
O4 H4D . 0.8498
N8 C25 2 1.338(11)
N8 C25 . 1.338(11)
C25 C26 . 1.320(16)
C25 H25 . 0.9300
C26 C27 . 1.366(19)
C26 H26 . 0.9300
C27 C26 2 1.366(19)
C27 H27 . 0.9300

loop_
_geom_hbond_atom_site_label_D
_geom_hbond_atom_site_label_H
_geom_hbond_atom_site_label_A
_geom_hbond_site_symmetry_A
_geom_hbond_distance_DH
_geom_hbond_distance_HA
_geom_hbond_distance_DA
_geom_hbond_angle_DHA
N3 H3A O1 7_556 0.86 2.10 2.913(4) 158
N3 H3B O3 6_566 0.86 2.13 2.975(5) 168
O4 H4C O2 . 0.85 2.41 3.088(5) 137
O4 H4D O3 . 0.85 2.35 3.020(5) 136

loop_
_geom_torsion_atom_site_label_1
_geom_torsion_atom_site_label_2
_geom_torsion_atom_site_label_3
_geom_torsion_atom_site_label_4
_geom_torsion_site_symmetry_1
_geom_torsion_site_symmetry_4
_geom_torsion
O2 Ni1 S1 C1 . . -83.36(19)
N5 Ni1 S1 C1 . . 93.57(18)
N1 Ni1 S1 C1 . . 4.19(18)
N4 Ni1 S1 C1 . . -173.44(18)
O2 Ni1 N1 C2 . . -58.4(4)
N5 Ni1 N1 C2 . . 55.3(4)
N4 Ni1 N1 C2 . . -153(2)
S1 Ni1 N1 C2 . . 169.4(4)
O2 Ni1 N1 N2 . . 127.7(3)
N5 Ni1 N1 N2 . . -118.6(3)
N4 Ni1 N1 N2 . . 33(2)
S1 Ni1 N1 N2 . . -4.5(3)
C2 N1 N2 C1 . . -172.1(4)
Ni1 N1 N2 C1 . . 2.7(4)
C2 N1 N2 Ni2 . . 3.7(4)
Ni1 N1 N2 Ni2 . . 178.48(16)
O1 Ni2 N2 C1 . . 169.9(4)
O1 Ni2 N2 C1 7_556 . -10.1(4)
N2 Ni2 N2 C1 7_556 . 3E1(8)
N6 Ni2 N2 C1 . . -100.7(4)
N6 Ni2 N2 C1 7_556 . 79.3(4)
O1 Ni2 N2 N1 . . -5.0(2)
O1 Ni2 N2 N1 7_556 . 175.0(2)
N2 Ni2 N2 N1 7_556 . -14E1(8)
N6 Ni2 N2 N1 . . 84.3(3)
N6 Ni2 N2 N1 7_556 . -95.7(3)
O2 Ni1 N4 C14 . . -15.1(4)
N5 Ni1 N4 C14 . . -128.8(4)
N1 Ni1 N4 C14 . . 80(2)
S1 Ni1 N4 C14 . . 117.0(4)
O2 Ni1 N4 C10 . . 166.0(4)
N5 Ni1 N4 C10 . . 52.4(4)
N1 Ni1 N4 C10 . . -99(2)
S1 Ni1 N4 C10 . . -61.9(4)
O2 Ni1 N5 C19 . . -22.5(4)
N1 Ni1 N5 C19 . . -115.8(3)
N4 Ni1 N5 C19 . . 66.1(4)
S1 Ni1 N5 C19 . . 160.0(3)
O2 Ni1 N5 C15 . . 143.8(3)
N1 Ni1 N5 C15 . . 50.5(4)
N4 Ni1 N5 C15 . . -127.7(4)
S1 Ni1 N5 C15 . . -33.7(4)
O1 Ni2 N6 C24 . . 4.2(4)
O1 Ni2 N6 C24 7_556 . -175.8(4)
N2 Ni2 N6 C24 7_556 . 105.8(4)
N2 Ni2 N6 C24 . . -74.2(4)
N6 Ni2 N6 C24 7_556 . 17E1(10)
O1 Ni2 N6 C20 . . -175.2(4)
O1 Ni2 N6 C20 7_556 . 4.8(4)
N2 Ni2 N6 C20 7_556 . -73.6(4)
N2 Ni2 N6 C20 . . 106.4(4)
N6 Ni2 N6 C20 7_556 . -1E1(10)
O1 Ni2 O1 C2 7_556 . 13E1(10)
N2 Ni2 O1 C2 7_556 . -174.4(3)
N2 Ni2 O1 C2 . . 5.6(3)
N6 Ni2 O1 C2 . . -84.0(3)
N6 Ni2 O1 C2 7_556 . 96.0(3)
N5 Ni1 O2 C3 . . -63.3(4)
N1 Ni1 O2 C3 . . 29.7(4)
N4 Ni1 O2 C3 . . -154.1(4)
S1 Ni1 O2 C3 . . 113.6(4)
N1 N2 C1 N3 . . -178.5(3)
Ni2 N2 C1 N3 . . 6.7(6)
N1 N2 C1 S1 . . 2.2(5)
Ni2 N2 C1 S1 . . -172.6(2)
Ni1 S1 C1 N2 . . -4.9(4)
Ni1 S1 C1 N3 . . 175.8(3)
Ni2 O1 C2 N1 . . -5.8(5)
Ni2 O1 C2 C4 . . 178.4(3)
N2 N1 C2 O1 . . 1.4(6)
Ni1 N1 C2 O1 . . -172.8(3)
N2 N1 C2 C4 . . 177.1(3)
Ni1 N1 C2 C4 . . 2.8(6)
Ni1 O2 C3 O3 . . -143.0(4)
Ni1 O2 C3 C5 . . 40.6(6)
O1 C2 C4 C9 . . 45.9(5)
N1 C2 C4 C9 . . -130.1(4)
O1 C2 C4 C5 . . -130.6(4)
N1 C2 C4 C5 . . 53.4(6)
C9 C4 C5 C6 . . 0.3(6)
C2 C4 C5 C6 . . 176.7(4)
C9 C4 C5 C3 . . 178.9(4)
C2 C4 C5 C3 . . -4.7(7)
O3 C3 C5 C6 . . -70.0(6)
O2 C3 C5 C6 . . 106.5(5)
O3 C3 C5 C4 . . 111.4(6)
O2 C3 C5 C4 . . -72.1(6)
C4 C5 C6 C7 . . 1.7(7)
C3 C5 C6 C7 . . -177.0(5)
C5 C6 C7 C8 . . -1.7(8)
C6 C7 C8 C9 . . -0.3(8)
C5 C4 C9 C8 . . -2.4(7)
C2 C4 C9 C8 . . -179.0(4)
C7 C8 C9 C4 . . 2.4(8)
C14 N4 C10 C11 . . -0.6(8)
Ni1 N4 C10 C11 . . 178.3(4)
N4 C10 C11 C12 . . 0.3(10)
C10 C11 C12 C13 . . -0.1(10)
C11 C12 C13 C14 . . 0.3(10)
C10 N4 C14 C13 . . 0.9(8)
Ni1 N4 C14 C13 . . -178.0(4)
C12 C13 C14 N4 . . -0.8(9)
C19 N5 C15 C16 . . 0.5(7)
Ni1 N5 C15 C16 . . -166.6(4)
N5 C15 C16 C17 . . 1.4(8)
C15 C16 C17 C18 . . -2.5(8)
C16 C17 C18 C19 . . 1.8(8)
C15 N5 C19 C18 . . -1.2(7)
Ni1 N5 C19 C18 . . 165.7(4)
C17 C18 C19 N5 . . 0.1(8)
C24 N6 C20 C21 . . 0.5(8)
Ni2 N6 C20 C21 . . 179.9(4)
N6 C20 C21 C22 . . -0.5(9)
C20 C21 C22 C23 . . 0.2(8)
C21 C22 C23 C24 . . 0.1(8)
C20 N6 C24 C23 . . -0.2(8)
Ni2 N6 C24 C23 . . -179.5(4)
C22 C23 C24 N6 . . -0.2(9)
C25 N8 C25 C26 2 . 2.2(9)
N8 C25 C26 C27 . . -4.6(18)
C25 C26 C27 C26 . 2 2.4(10)
